data_7245297
loop_
_publ_author_name
'Buldashov, Ivan A.'
'Medvedev, Alexander G.'
'Mikhaylov, Alexey A.'
'Andrei, Churakov'
'Lev, Ovadia'
'Prikhodchenko, Petr V.'

_publ_section_title
;
 Non-covalent interactions of hydroperoxo group in crystalline adducts of
 organic hydroperoxides and their potassium salts
;
_journal_name_full CrystEngComm
_journal_paper_doi 10.1039/D2CE01017H
_journal_year 2022
_chemical_formula_moiety '2 (C4 H10 O2), C4 H9 O2, K'
_chemical_formula_sum 'C12 H29 K O6'
_chemical_formula_weight 308.45
_space_group_crystal_system orthorhombic
_space_group_IT_number 19
_space_group_name_Hall 'P 2ac 2ab'
_space_group_name_H-M_alt 'P 21 21 21'
_atom_sites_solution_hydrogens mixed
_atom_sites_solution_primary direct
_atom_sites_solution_secondary difmap
_audit_creation_method SHELXL-2018/3
_audit_update_record
;
2022-02-22 deposited with the CCDC.	2022-08-12 downloaded from the CCDC.
;
_cell_angle_alpha 90
_cell_angle_beta 90
_cell_angle_gamma 90
_cell_formula_units_Z 4
_cell_length_a 8.5398(3)
_cell_length_b 11.8631(4)
_cell_length_c 17.8926(7)
_cell_measurement_reflns_used 5656
_cell_measurement_temperature 100(2)
_cell_measurement_theta_max 29.085
_cell_measurement_theta_min 2.852
_cell_volume 1812.67(11)
_computing_cell_refinement 'SAINT (Bruker, 2018)'
_computing_data_collection '<i>APEX3</i> (Bruker, 2018)'
_computing_data_reduction 'SAINT (Bruker, 2018)'
_computing_structure_refinement 'SHELXL-2018/3 (Sheldrick, 2018)'
_computing_structure_solution 'SHELXT (Sheldrick, 2016)'
_diffrn_ambient_temperature 100(2)
_diffrn_measured_fraction_theta_full 1.000
_diffrn_measured_fraction_theta_max 1.000
_diffrn_measurement_device_type 'Bruker D8 Venture'
_diffrn_measurement_method \w
_diffrn_radiation_type MoK\a
_diffrn_radiation_wavelength 0.71073
_diffrn_reflns_av_R_equivalents 0.0421
_diffrn_reflns_av_unetI/netI 0.0408
_diffrn_reflns_Laue_measured_fraction_full 1.000
_diffrn_reflns_Laue_measured_fraction_max 1.000
_diffrn_reflns_limit_h_max 10
_diffrn_reflns_limit_h_min -10
_diffrn_reflns_limit_k_max 15
_diffrn_reflns_limit_k_min -13
_diffrn_reflns_limit_l_max 22
_diffrn_reflns_limit_l_min -22
_diffrn_reflns_number 15894
_diffrn_reflns_point_group_measured_fraction_full 1.000
_diffrn_reflns_point_group_measured_fraction_max 1.000
_diffrn_reflns_theta_full 25.242
_diffrn_reflns_theta_max 26.993
_diffrn_reflns_theta_min 2.060
_exptl_absorpt_coefficient_mu 0.309
_exptl_absorpt_correction_type multi-scan
_exptl_absorpt_process_details 'SADABS (Bruker, 2016)'
_exptl_crystal_colour colourless
_exptl_crystal_density_diffrn 1.130
_exptl_crystal_description prism
_exptl_crystal_F_000 672
_exptl_crystal_size_max 0.250
_exptl_crystal_size_mid 0.100
_exptl_crystal_size_min 0.100
_exptl_transmission_factor_max 0.7461
_exptl_transmission_factor_min 0.6958
_refine_diff_density_max 0.167
_refine_diff_density_min -0.186
_refine_diff_density_rms 0.038
_refine_ls_abs_structure_details
;
 Refined as an inversion twin.
;
_refine_ls_abs_structure_Flack 0.40(5)
_refine_ls_extinction_method none
_refine_ls_goodness_of_fit_ref 1.054
_refine_ls_hydrogen_treatment mixed
_refine_ls_matrix_type full
_refine_ls_number_parameters 190
_refine_ls_number_reflns 3954
_refine_ls_number_restraints 0
_refine_ls_restrained_S_all 1.054
_refine_ls_R_factor_all 0.0417
_refine_ls_R_factor_gt 0.0338
_refine_ls_shift/su_max 0.000
_refine_ls_shift/su_mean 0.000
_refine_ls_structure_factor_coef Fsqd
_refine_ls_weighting_details 'w=1/[\s^2^(Fo^2^)+(0.0145P)^2^+0.4151P] where P=(Fo^2^+2Fc^2^)/3'
_refine_ls_weighting_scheme calc
_refine_ls_wR_factor_gt 0.0590
_refine_ls_wR_factor_ref 0.0613
_reflns_Friedel_coverage 0.747
_reflns_Friedel_fraction_full 0.999
_reflns_Friedel_fraction_max 0.999
_reflns_number_gt 3521
_reflns_number_total 3954
_reflns_threshold_expression 'I > 2\s(I)'
_cod_data_source_file d2ce01017h2.cif
_cod_data_source_block a
_cod_database_code 7245297
_shelx_shelxl_version_number 2018/3
_shelx_space_group_comment
;
The symmetry employed for this shelxl refinement is uniquely defined
by the following loop, which should always be used as a source of
symmetry information in preference to the above space-group names.
They are only intended as comments.
;
_shelx_estimated_absorpt_t_min 0.927
_shelx_estimated_absorpt_t_max 0.970

loop_
_space_group_symop_operation_xyz
'x, y, z'
'-x+1/2, -y, z+1/2'
'-x, y+1/2, -z+1/2'
'x+1/2, -y+1/2, -z'

loop_
_atom_site_label
_atom_site_type_symbol
_atom_site_fract_x
_atom_site_fract_y
_atom_site_fract_z
_atom_site_U_iso_or_equiv
_atom_site_adp_type
_atom_site_occupancy
_atom_site_site_symmetry_order
_atom_site_calc_flag
_atom_site_refinement_flags_posn
_atom_site_refinement_flags_adp
_atom_site_refinement_flags_occupancy
_atom_site_disorder_assembly
_atom_site_disorder_group
K1 K 0.63168(6) 0.81488(4) 0.49763(3) 0.02061(11) Uani 1 1 d . . . . .
C1 C 0.4767(3) 0.5629(2) 0.60503(14) 0.0263(6) Uani 1 1 d . . . . .
C11 C 0.5038(4) 0.6392(3) 0.67221(15) 0.0412(8) Uani 1 1 d . . . . .
H111 H 0.591931 0.689797 0.661972 0.062 Uiso 1 1 calc R U . . .
H112 H 0.527514 0.593068 0.716206 0.062 Uiso 1 1 calc R U . . .
H113 H 0.409329 0.683897 0.681691 0.062 Uiso 1 1 calc R U . . .
C12 C 0.3385(4) 0.4852(2) 0.61846(16) 0.0387(8) Uani 1 1 d . . . . .
H121 H 0.245963 0.530101 0.631175 0.058 Uiso 1 1 calc R U . . .
H122 H 0.362692 0.433788 0.659778 0.058 Uiso 1 1 calc R U . . .
H123 H 0.317521 0.441347 0.573119 0.058 Uiso 1 1 calc R U . . .
C13 C 0.6218(4) 0.4977(3) 0.58288(16) 0.0475(9) Uani 1 1 d . . . . .
H131 H 0.602187 0.457413 0.535997 0.071 Uiso 1 1 calc R U . . .
H132 H 0.647838 0.443403 0.622245 0.071 Uiso 1 1 calc R U . . .
H133 H 0.709370 0.550106 0.576069 0.071 Uiso 1 1 calc R U . . .
O1 O 0.43795(19) 0.64350(13) 0.54731(9) 0.0193(4) Uani 1 1 d . . . . .
O2 O 0.4034(2) 0.58259(14) 0.47736(9) 0.0231(4) Uani 1 1 d . . . . .
H2 H 0.509(4) 0.601(3) 0.4469(18) 0.072(11) Uiso 1 1 d . . . . .
C2 C 0.5410(3) 0.6981(2) 0.29009(13) 0.0228(5) Uani 1 1 d . . . . .
C21 C 0.5110(4) 0.8128(3) 0.25530(16) 0.0394(7) Uani 1 1 d . . . . .
H211 H 0.438044 0.855349 0.286797 0.059 Uiso 1 1 calc R U . . .
H212 H 0.465536 0.802922 0.205438 0.059 Uiso 1 1 calc R U . . .
H213 H 0.609966 0.854120 0.251215 0.059 Uiso 1 1 calc R U . . .
C22 C 0.3905(3) 0.6316(2) 0.29888(14) 0.0348(7) Uani 1 1 d . . . . .
H221 H 0.412697 0.560525 0.324758 0.052 Uiso 1 1 calc R U . . .
H222 H 0.346454 0.615494 0.249446 0.052 Uiso 1 1 calc R U . . .
H223 H 0.315257 0.675643 0.328107 0.052 Uiso 1 1 calc R U . . .
C23 C 0.6608(3) 0.6317(2) 0.24581(14) 0.0315(6) Uani 1 1 d . . . . .
H231 H 0.757918 0.675228 0.241999 0.047 Uiso 1 1 calc R U . . .
H232 H 0.619883 0.616681 0.195604 0.047 Uiso 1 1 calc R U . . .
H233 H 0.681911 0.560051 0.271192 0.047 Uiso 1 1 calc R U . . .
O3 O 0.6042(2) 0.72759(13) 0.36218(9) 0.0200(4) Uani 1 1 d . . . . .
O4 O 0.6425(2) 0.62508(13) 0.40505(8) 0.0201(4) Uani 1 1 d . . . . .
C3 C 0.4669(3) 1.1069(2) 0.56360(14) 0.0223(5) Uani 1 1 d . . . . .
C31 C 0.3279(3) 1.1397(2) 0.61194(14) 0.0284(6) Uani 1 1 d . . . . .
H311 H 0.231058 1.130992 0.583154 0.043 Uiso 1 1 calc R U . . .
H312 H 0.338973 1.218384 0.627758 0.043 Uiso 1 1 calc R U . . .
H313 H 0.324125 1.090876 0.656087 0.043 Uiso 1 1 calc R U . . .
C32 C 0.6214(3) 1.1148(2) 0.60537(14) 0.0316(6) Uani 1 1 d . . . . .
H321 H 0.618762 1.064535 0.648842 0.047 Uiso 1 1 calc R U . . .
H322 H 0.637910 1.192522 0.622095 0.047 Uiso 1 1 calc R U . . .
H323 H 0.707106 1.092317 0.572144 0.047 Uiso 1 1 calc R U . . .
C33 C 0.4707(3) 1.1758(2) 0.49127(16) 0.0320(6) Uani 1 1 d . . . . .
H331 H 0.556171 1.148868 0.459387 0.048 Uiso 1 1 calc R U . . .
H332 H 0.487439 1.255509 0.503255 0.048 Uiso 1 1 calc R U . . .
H333 H 0.370862 1.167170 0.464869 0.048 Uiso 1 1 calc R U . . .
O5 O 0.44541(19) 0.99342(13) 0.53504(9) 0.0203(4) Uani 1 1 d . . . . .
O6 O 0.4382(2) 0.91448(14) 0.59849(9) 0.0217(4) Uani 1 1 d . . . . .
H6 H 0.328(4) 0.897(3) 0.5943(16) 0.051(10) Uiso 1 1 d . . . . .

loop_
_atom_site_aniso_label
_atom_site_aniso_U_11
_atom_site_aniso_U_22
_atom_site_aniso_U_33
_atom_site_aniso_U_23
_atom_site_aniso_U_13
_atom_site_aniso_U_12
K1 0.0177(2) 0.0215(2) 0.0226(2) -0.0043(2) 0.0036(3) -0.0036(2)
C1 0.0255(14) 0.0322(15) 0.0212(13) 0.0066(11) 0.0021(11) 0.0063(11)
C11 0.0401(18) 0.062(2) 0.0216(14) 0.0003(14) -0.0038(13) -0.0092(15)
C12 0.050(2) 0.0308(16) 0.0355(17) 0.0081(13) 0.0107(15) -0.0053(14)
C13 0.0372(17) 0.066(2) 0.0391(18) 0.0204(16) 0.0063(16) 0.0270(17)
O1 0.0215(9) 0.0197(9) 0.0168(8) -0.0012(7) -0.0003(7) -0.0008(7)
O2 0.0188(10) 0.0337(10) 0.0167(8) -0.0062(7) -0.0005(7) -0.0020(7)
C2 0.0264(13) 0.0256(14) 0.0165(12) -0.0011(10) -0.0066(10) 0.0027(11)
C21 0.0504(18) 0.0361(16) 0.0317(15) 0.0104(14) -0.0128(14) 0.0069(15)
C22 0.0264(16) 0.0484(17) 0.0294(14) -0.0067(13) -0.0064(13) -0.0054(14)
C23 0.0358(17) 0.0392(16) 0.0195(13) -0.0034(12) 0.0012(12) -0.0021(13)
O3 0.0264(10) 0.0162(8) 0.0174(8) 0.0014(6) -0.0055(8) 0.0021(7)
O4 0.0179(9) 0.0224(8) 0.0200(8) 0.0074(7) 0.0008(8) 0.0063(7)
C3 0.0233(14) 0.0190(13) 0.0247(13) -0.0011(10) 0.0031(11) -0.0027(10)
C31 0.0284(15) 0.0242(14) 0.0328(15) -0.0029(12) 0.0055(12) 0.0028(11)
C32 0.0270(14) 0.0333(15) 0.0344(15) -0.0044(12) -0.0013(14) -0.0083(12)
C33 0.0349(14) 0.0247(13) 0.0363(16) 0.0062(13) 0.0040(13) -0.0035(11)
O5 0.0243(10) 0.0184(9) 0.0183(9) 0.0032(7) 0.0012(7) -0.0012(7)
O6 0.0182(9) 0.0216(9) 0.0253(9) 0.0065(7) 0.0010(8) -0.0009(7)

loop_
_atom_type_symbol
_atom_type_description
_atom_type_scat_dispersion_real
_atom_type_scat_dispersion_imag
_atom_type_scat_source
C C 0.0033 0.0016 'International Tables Vol C Tables 4.2.6.8 and 6.1.1.4'
H H 0.0000 0.0000 'International Tables Vol C Tables 4.2.6.8 and 6.1.1.4'
K K 0.2009 0.2494 'International Tables Vol C Tables 4.2.6.8 and 6.1.1.4'
O O 0.0106 0.0060 'International Tables Vol C Tables 4.2.6.8 and 6.1.1.4'

loop_
_geom_angle_atom_site_label_1
_geom_angle_atom_site_label_2
_geom_angle_atom_site_label_3
_geom_angle
_geom_angle_site_symmetry_1
_geom_angle_site_symmetry_3
_geom_angle_publ_flag
O3 K1 O2 114.25(5) . 4_566 ?
O3 K1 O6 136.44(6) . . ?
O2 K1 O6 102.71(5) 4_566 . ?
O3 K1 O5 118.43(5) . . ?
O2 K1 O5 96.45(5) 4_566 . ?
O6 K1 O5 31.36(5) . . ?
O3 K1 O1 87.34(5) . . ?
O2 K1 O1 143.51(5) 4_566 . ?
O6 K1 O1 75.09(5) . . ?
O5 K1 O1 98.21(5) . . ?
O3 K1 O1 83.57(5) . 4_566 ?
O2 K1 O1 31.37(4) 4_566 4_566 ?
O6 K1 O1 133.38(5) . 4_566 ?
O5 K1 O1 118.74(5) . 4_566 ?
O1 K1 O1 141.77(4) . 4_566 ?
O3 K1 O4 31.28(4) . . ?
O2 K1 O4 116.05(5) 4_566 . ?
O6 K1 O4 139.79(6) . . ?
O5 K1 O4 142.05(5) . . ?
O1 K1 O4 67.58(5) . . ?
O1 K1 O4 86.59(5) 4_566 . ?
O3 K1 O2 62.19(4) . . ?
O2 K1 O2 152.96(5) 4_566 . ?
O6 K1 O2 94.30(5) . . ?
O5 K1 O2 108.73(5) . . ?
O1 K1 O2 25.16(4) . . ?
O1 K1 O2 130.79(5) 4_566 . ?
O4 K1 O2 45.75(4) . . ?
O3 K1 K1 78.52(4) . 4_466 ?
O2 K1 K1 166.71(4) 4_566 4_466 ?
O6 K1 K1 64.10(4) . 4_466 ?
O5 K1 K1 73.18(4) . 4_466 ?
O1 K1 K1 35.19(3) . 4_466 ?
O1 K1 K1 161.87(4) 4_566 4_466 ?
O4 K1 K1 76.66(4) . 4_466 ?
O2 K1 K1 35.58(3) . 4_466 ?
O3 K1 K1 88.16(4) . 4_566 ?
O2 K1 K1 48.00(4) 4_566 4_566 ?
O6 K1 K1 134.99(4) . 4_566 ?
O5 K1 K1 143.70(4) . 4_566 ?
O1 K1 K1 107.89(4) . 4_566 ?
O1 K1 K1 35.00(3) 4_566 4_566 ?
O4 K1 K1 72.95(4) . 4_566 ?
O2 K1 K1 105.47(3) . 4_566 ?
K1 K1 K1 140.29(2) 4_466 4_566 ?
O3 K1 H2 48.5(7) . . ?
O2 K1 H2 140.5(7) 4_566 . ?
O6 K1 H2 111.7(7) . . ?
O5 K1 H2 123.1(7) . . ?
O1 K1 H2 40.5(7) . . ?
O1 K1 H2 114.0(7) 4_566 . ?
O4 K1 H2 28.3(7) . . ?
O2 K1 H2 17.4(7) . . ?
K1 K1 H2 50.7(7) 4_466 . ?
K1 K1 H2 92.8(7) 4_566 . ?
O1 C1 C13 109.8(2) . . ?
O1 C1 C12 109.7(2) . . ?
C13 C1 C12 111.6(2) . . ?
O1 C1 C11 101.8(2) . . ?
C13 C1 C11 112.7(3) . . ?
C12 C1 C11 110.8(2) . . ?
C1 C11 H111 109.5 . . ?
C1 C11 H112 109.5 . . ?
H111 C11 H112 109.5 . . ?
C1 C11 H113 109.5 . . ?
H111 C11 H113 109.5 . . ?
H112 C11 H113 109.5 . . ?
C1 C12 H121 109.5 . . ?
C1 C12 H122 109.5 . . ?
H121 C12 H122 109.5 . . ?
C1 C12 H123 109.5 . . ?
H121 C12 H123 109.5 . . ?
H122 C12 H123 109.5 . . ?
C1 C13 H131 109.5 . . ?
C1 C13 H132 109.5 . . ?
H131 C13 H132 109.5 . . ?
C1 C13 H133 109.5 . . ?
H131 C13 H133 109.5 . . ?
H132 C13 H133 109.5 . . ?
C1 O1 O2 109.14(16) . . ?
C1 O1 K1 125.34(14) . . ?
O2 O1 K1 101.93(10) . . ?
C1 O1 K1 122.63(14) . 4_466 ?
O2 O1 K1 69.73(9) . 4_466 ?
K1 O1 K1 109.81(5) . 4_466 ?
O1 O2 K1 78.90(9) . 4_466 ?
O1 O2 K1 52.91(8) . . ?
K1 O2 K1 96.42(5) 4_466 . ?
O1 O2 H2 99.6(17) . . ?
K1 O2 H2 136.5(18) 4_466 . ?
K1 O2 H2 54.0(17) . . ?
O3 C2 C23 110.0(2) . . ?
O3 C2 C22 110.53(19) . . ?
C23 C2 C22 110.8(2) . . ?
O3 C2 C21 102.3(2) . . ?
C23 C2 C21 111.5(2) . . ?
C22 C2 C21 111.5(2) . . ?
C2 C21 H211 109.5 . . ?
C2 C21 H212 109.5 . . ?
H211 C21 H212 109.5 . . ?
C2 C21 H213 109.5 . . ?
H211 C21 H213 109.5 . . ?
H212 C21 H213 109.5 . . ?
C2 C22 H221 109.5 . . ?
C2 C22 H222 109.5 . . ?
H221 C22 H222 109.5 . . ?
C2 C22 H223 109.5 . . ?
H221 C22 H223 109.5 . . ?
H222 C22 H223 109.5 . . ?
C2 C23 H231 109.5 . . ?
C2 C23 H232 109.5 . . ?
H231 C23 H232 109.5 . . ?
C2 C23 H233 109.5 . . ?
H231 C23 H233 109.5 . . ?
H232 C23 H233 109.5 . . ?
C2 O3 O4 110.42(15) . . ?
C2 O3 K1 161.42(14) . . ?
O4 O3 K1 80.01(9) . . ?
O3 O4 K1 68.71(8) . . ?
O3 O4 H2 105.6(14) . . ?
K1 O4 H2 79.8(13) . . ?
O5 C3 C32 109.90(19) . . ?
O5 C3 C31 109.8(2) . . ?
C32 C3 C31 112.5(2) . . ?
O5 C3 C33 101.56(19) . . ?
C32 C3 C33 111.4(2) . . ?
C31 C3 C33 111.1(2) . . ?
C3 C31 H311 109.5 . . ?
C3 C31 H312 109.5 . . ?
H311 C31 H312 109.5 . . ?
C3 C31 H313 109.5 . . ?
H311 C31 H313 109.5 . . ?
H312 C31 H313 109.5 . . ?
C3 C32 H321 109.5 . . ?
C3 C32 H322 109.5 . . ?
H321 C32 H322 109.5 . . ?
C3 C32 H323 109.5 . . ?
H321 C32 H323 109.5 . . ?
H322 C32 H323 109.5 . . ?
C3 C33 H331 109.5 . . ?
C3 C33 H332 109.5 . . ?
H331 C33 H332 109.5 . . ?
C3 C33 H333 109.5 . . ?
H331 C33 H333 109.5 . . ?
H332 C33 H333 109.5 . . ?
C3 O5 O6 108.88(15) . . ?
C3 O5 K1 137.01(14) . . ?
O6 O5 K1 73.75(9) . . ?
O5 O6 K1 74.89(9) . . ?
O5 O6 H6 96.8(18) . . ?
K1 O6 H6 116.5(18) . . ?

loop_
_geom_bond_atom_site_label_1
_geom_bond_atom_site_label_2
_geom_bond_distance
_geom_bond_site_symmetry_2
_geom_bond_publ_flag
K1 O3 2.6460(16) . ?
K1 O2 2.6580(18) 4_566 ?
K1 O6 2.7168(18) . ?
K1 O5 2.7321(17) . ?
K1 O1 2.7678(17) . ?
K1 O1 2.7805(17) 4_566 ?
K1 O4 2.7969(16) . ?
K1 O2 3.3948(17) . ?
K1 K1 4.5397(3) 4_466 ?
K1 K1 4.5397(4) 4_566 ?
K1 H2 2.90(3) . ?
C1 O1 1.446(3) . ?
C1 C13 1.513(4) . ?
C1 C12 1.517(4) . ?
C1 C11 1.523(4) . ?
C11 H111 0.9800 . ?
C11 H112 0.9800 . ?
C11 H113 0.9800 . ?
C12 H121 0.9800 . ?
C12 H122 0.9800 . ?
C12 H123 0.9800 . ?
C13 H131 0.9800 . ?
C13 H132 0.9800 . ?
C13 H133 0.9800 . ?
O1 O2 1.475(2) . ?
O2 H2 1.07(4) . ?
C2 O3 1.441(3) . ?
C2 C23 1.515(3) . ?
C2 C22 1.516(4) . ?
C2 C21 1.518(4) . ?
C21 H211 0.9800 . ?
C21 H212 0.9800 . ?
C21 H213 0.9800 . ?
C22 H221 0.9800 . ?
C22 H222 0.9800 . ?
C22 H223 0.9800 . ?
C23 H231 0.9800 . ?
C23 H232 0.9800 . ?
C23 H233 0.9800 . ?
O3 O4 1.475(2) . ?
O4 H2 1.40(4) . ?
C3 O5 1.451(3) . ?
C3 C32 1.519(4) . ?
C3 C31 1.520(3) . ?
C3 C33 1.531(3) . ?
C31 H311 0.9800 . ?
C31 H312 0.9800 . ?
C31 H313 0.9800 . ?
C32 H321 0.9800 . ?
C32 H322 0.9800 . ?
C32 H323 0.9800 . ?
C33 H331 0.9800 . ?
C33 H332 0.9800 . ?
C33 H333 0.9800 . ?
O5 O6 1.473(2) . ?
O6 H6 0.97(3) . ?

loop_
_geom_hbond_atom_site_label_D
_geom_hbond_atom_site_label_H
_geom_hbond_atom_site_label_A
_geom_hbond_distance_DH
_geom_hbond_distance_HA
_geom_hbond_distance_DA
_geom_hbond_angle_DHA
_geom_hbond_site_symmetry_A
_geom_hbond_publ_flag
O2 H2 O4 1.07(4) 1.40(4) 2.469(2) 178(3) . yes
O6 H6 O4 0.97(3) 1.61(3) 2.569(2) 174(3) 4_466 yes

loop_
_geom_torsion_atom_site_label_1
_geom_torsion_atom_site_label_2
_geom_torsion_atom_site_label_3
_geom_torsion_atom_site_label_4
_geom_torsion
_geom_torsion_site_symmetry_1
_geom_torsion_site_symmetry_2
_geom_torsion_site_symmetry_3
_geom_torsion_site_symmetry_4
_geom_torsion_publ_flag
C3 O5 O6 H6 109.5(18) . . . . ?
C1 O1 O2 H2 -105.5(18) . . . . ?
